data_4331383
loop_
_publ_author_name
'Aurora Rodr\'iguez-Rodr\'iguez'
'David Esteban-G\'omez'
'Andr\'es de Blas'
'Teresa Rodr\'iguez-Blas'
'Mauro Botta'
'Rapha\"el Tripier'
'Carlos Platas-Iglesias'

_publ_contact_author_address
;
Departamento de Quimica Fundamental
Facultade de Ciencias
Universidade da Coru\~na
Rua da Fraga 10
15008 A Coru\~na
Spain
;
_publ_contact_author_email andres.blas@udc.es
_publ_contact_author_fax '+ 34 981 167065'
_publ_contact_author_name 'De Blas, Andr\'es'
_publ_contact_author_phone '+ 34 981 167000'
_publ_section_title
;
 Solution Structure of Ln(III) Complexes with Macrocyclic Ligands Through
 Theoretical Evaluation of 1H NMR Contact Shifts
;
_journal_name_full 'Inorganic Chemistry'
_journal_page_first 13419
_journal_page_last 13429
_journal_paper_doi 10.1021/ic302322r
_journal_volume 51
_journal_year 2012
_chemical_compound_source 'synthesis as described'
_chemical_formula_moiety 'C24 H32 Eu N6 O4, F6 P, 2(H2 O)'
_chemical_formula_sum 'C24 H36 Eu F6 N6 O6 P'
_chemical_formula_weight 801.52
_chemical_name_systematic
;
 ?
;
_space_group_IT_number 60
_symmetry_cell_setting orthorhombic
_symmetry_Int_Tables_number 60
_symmetry_space_group_name_Hall '-P 2n 2ab'
_symmetry_space_group_name_H-M 'P b c n'
_atom_sites_solution_hydrogens geom
_atom_sites_solution_primary heavy
_atom_sites_solution_secondary difmap
_audit_creation_date 2012-06-26T11:36:45-00:00
_audit_creation_method 'WinGX routine CIF_UPDATE'
_cell_angle_alpha 90
_cell_angle_beta 90
_cell_angle_gamma 90
_cell_formula_units_Z 4
_cell_length_a 13.5742(6)
_cell_length_b 15.9896(8)
_cell_length_c 13.6143(6)
_cell_measurement_reflns_used 6388
_cell_measurement_temperature 100(2)
_cell_measurement_theta_max 28.2124
_cell_measurement_theta_min 2.9521
_cell_measurement_wavelength 0.71073
_cell_volume 2954.9(2)
_computing_cell_refinement 'SAINT V7.68A (Bruker: Madison, 2009 ) in Apex2 suite.'
_computing_data_collection 'Apex2, Bruker Instrument Service v2010, 1-2'
_computing_data_reduction 'SAINT and XPREP Version 2008/2 (Sheldrick, Bruker AXS Inc.)'
_computing_molecular_graphics 'Ortep-3 for Windows (Farrugia, 1997)'
_computing_publication_material 'WinGX publication routines (Farrugia, 1999)'
_computing_structure_refinement 'SHELXL-97 (Sheldrick, 2008)'
_computing_structure_solution 'DIRDIF2008 (P. T. Beurskens et al., 2008)'
_diffrn_ambient_temperature 100(2)
_diffrn_measured_fraction_theta_full 0.955
_diffrn_measured_fraction_theta_max 0.955
_diffrn_measurement_device_type 'BRUKER-NONIUS X8 APEX KAPPA CCD'
_diffrn_measurement_method 'omega and phi rotation with narrow frames'
_diffrn_radiation_monochromator graphite
_diffrn_radiation_probe x-ray
_diffrn_radiation_type MoK\a
_diffrn_radiation_wavelength 0.71073
_diffrn_reflns_av_R_equivalents 0.0649
_diffrn_reflns_av_unetI/netI 0.0303
_diffrn_reflns_limit_h_max 17
_diffrn_reflns_limit_h_min -17
_diffrn_reflns_limit_k_max 20
_diffrn_reflns_limit_k_min -20
_diffrn_reflns_limit_l_max 17
_diffrn_reflns_limit_l_min -17
_diffrn_reflns_number 34134
_diffrn_reflns_theta_full 27.49
_diffrn_reflns_theta_max 27.49
_diffrn_reflns_theta_min 9.49
_exptl_absorpt_coefficient_mu 2.265
_exptl_absorpt_correction_T_max 0.7457
_exptl_absorpt_correction_T_min 0.6684
_exptl_absorpt_correction_type multi-scan
_exptl_absorpt_process_details
;
        SADABS Version 2008/1 (Sheldrick, Bruker AXS Inc.)
;
_exptl_crystal_colour colourless
_exptl_crystal_density_diffrn 1.802
_exptl_crystal_description prism
_exptl_crystal_F_000 1608
_exptl_crystal_size_max 0.23
_exptl_crystal_size_mid 0.15
_exptl_crystal_size_min 0.13
_refine_diff_density_max 0.739
_refine_diff_density_min -0.446
_refine_diff_density_rms 0.085
_refine_ls_extinction_method none
_refine_ls_goodness_of_fit_ref 1.038
_refine_ls_hydrogen_treatment mixed
_refine_ls_matrix_type full
_refine_ls_number_parameters 207
_refine_ls_number_reflns 3245
_refine_ls_number_restraints 0
_refine_ls_restrained_S_all 1.038
_refine_ls_R_factor_all 0.0372
_refine_ls_R_factor_gt 0.0224
_refine_ls_shift/su_max 0.004
_refine_ls_shift/su_mean 0
_refine_ls_structure_factor_coef Fsqd
_refine_ls_weighting_details 'calc w=1/[\s^2^(Fo^2^)+(0.0087P)^2^+4.0014P] where P=(Fo^2^+2Fc^2^)/3'
_refine_ls_weighting_scheme calc
_refine_ls_wR_factor_gt 0.0438
_refine_ls_wR_factor_ref 0.0486
_reflns_number_gt 2390
_reflns_number_total 3245
_reflns_threshold_expression >2\s(I)
_cod_data_source_file ic302322r_si_002_2.cif
_cod_data_source_block 1216934_b1_2s
_cod_database_code 4331383

loop_
_symmetry_equiv_pos_as_xyz
'x, y, z'
'-x+1/2, y+1/2, z'
'x, -y, z+1/2'
'-x+1/2, -y+1/2, z+1/2'
'-x, -y, -z'
'x-1/2, -y-1/2, -z'
'-x, y, -z-1/2'
'x-1/2, y-1/2, -z-1/2'

loop_
_atom_site_label
_atom_site_type_symbol
_atom_site_fract_x
_atom_site_fract_y
_atom_site_fract_z
_atom_site_U_iso_or_equiv
_atom_site_adp_type
_atom_site_occupancy
_atom_site_symmetry_multiplicity
_atom_site_calc_flag
_atom_site_refinement_flags
Eu1 Eu 0 0.208905(10) 0.25 0.00906(6) Uani 1 2 d S
C1 C 0.13769(19) 0.05238(17) 0.3142(2) 0.0166(5) Uani 1 1 d .
C2 C 0.09912(19) 0.07947(16) 0.41344(19) 0.0148(5) Uani 1 1 d .
C3 C 0.1236(2) 0.03993(17) 0.49984(19) 0.0182(6) Uani 1 1 d .
H3 H 0.1675 -0.0064 0.4999 0.022 Uiso 1 1 calc R
C4 C 0.0831(2) 0.06907(17) 0.5866(2) 0.0197(6) Uani 1 1 d .
H4 H 0.0994 0.0434 0.6474 0.024 Uiso 1 1 calc R
C5 C 0.01810(19) 0.13649(17) 0.58403(18) 0.0179(6) Uani 1 1 d .
H5 H -0.0118 0.1566 0.6425 0.022 Uiso 1 1 calc R
C6 C -0.0019(2) 0.17347(15) 0.49440(16) 0.0129(4) Uani 1 1 d .
C7 C -0.07171(19) 0.24637(16) 0.48260(18) 0.0146(5) Uani 1 1 d .
H7A H -0.1388 0.2253 0.4683 0.017 Uiso 1 1 calc R
H7B H -0.0745 0.2786 0.5446 0.017 Uiso 1 1 calc R
C8 C 0.0531(2) 0.34697(17) 0.43286(19) 0.0172(5) Uani 1 1 d .
H8A H 0.0932 0.3095 0.4747 0.021 Uiso 1 1 calc R
H8B H 0.0346 0.3964 0.4726 0.021 Uiso 1 1 calc R
C9 C 0.1138(2) 0.37500(17) 0.3460(2) 0.0182(5) Uani 1 1 d .
H9A H 0.0731 0.4113 0.3033 0.022 Uiso 1 1 calc R
H9B H 0.1704 0.4085 0.3697 0.022 Uiso 1 1 calc R
C10 C 0.1933(2) 0.33161(18) 0.1914(2) 0.0193(6) Uani 1 1 d .
H10A H 0.2283 0.2843 0.1601 0.023 Uiso 1 1 calc R
H10B H 0.2423 0.3762 0.2043 0.023 Uiso 1 1 calc R
C11 C -0.11682(19) 0.36449(17) 0.3789(2) 0.0173(5) Uani 1 1 d .
H11A H -0.0858 0.4149 0.3502 0.021 Uiso 1 1 calc R
H11B H -0.1495 0.3813 0.4408 0.021 Uiso 1 1 calc R
C12 C 0.2331(2) 0.26288(19) 0.3415(2) 0.0206(6) Uani 1 1 d .
H12A H 0.2859 0.3037 0.3518 0.031 Uiso 1 1 calc R
H12B H 0.2584 0.2155 0.3034 0.031 Uiso 1 1 calc R
H12C H 0.2091 0.2429 0.4053 0.031 Uiso 1 1 calc R
N1 N 0.03804(16) 0.14562(13) 0.41121(15) 0.0133(4) Uani 1 1 d .
N2 N -0.03864(16) 0.30184(13) 0.40147(15) 0.0142(4) Uani 1 1 d .
N3 N 0.15114(16) 0.30289(13) 0.28728(16) 0.0153(4) Uani 1 1 d .
O1 O 0.11638(12) 0.10242(10) 0.24293(13) 0.0145(3) Uani 1 1 d .
O2 O 0.18322(15) -0.01296(12) 0.30681(14) 0.0248(4) Uani 1 1 d .
H12W H 0.305(3) 0.112(3) 0.115(3) 0.037 Uiso 1 1 d .
F1 F 0.44596(13) 0.19121(11) 0.18655(14) 0.0345(4) Uani 1 1 d .
F2 F 0.41023(13) 0.12052(12) 0.32519(13) 0.0332(4) Uani 1 1 d .
F3 F 0.55376(13) 0.05069(11) 0.31344(14) 0.0329(4) Uani 1 1 d .
P2 P 0.5 0.12101(5) 0.25 0.01544(17) Uani 1 2 d S
O1W O 0.25505(18) 0.11969(15) 0.09053(16) 0.0263(5) Uani 1 1 d .
H11W H 0.218(3) 0.102(2) 0.140(3) 0.04 Uiso 1 1 d .

loop_
_atom_site_aniso_label
_atom_site_aniso_U_11
_atom_site_aniso_U_22
_atom_site_aniso_U_33
_atom_site_aniso_U_23
_atom_site_aniso_U_13
_atom_site_aniso_U_12
Eu1 0.00933(8) 0.00869(9) 0.00917(8) 0 -0.00066(7) 0
C1 0.0144(12) 0.0165(13) 0.0190(12) -0.0004(11) -0.0045(10) 0.0010(10)
C2 0.0150(12) 0.0102(12) 0.0190(12) 0.0008(10) -0.0034(10) -0.0022(10)
C3 0.0200(14) 0.0118(13) 0.0229(14) 0.0008(11) -0.0057(11) -0.0012(11)
C4 0.0241(14) 0.0171(14) 0.0179(12) 0.0044(11) -0.0060(11) -0.0040(11)
C5 0.0235(15) 0.0168(13) 0.0135(11) -0.0009(10) -0.0001(10) -0.0041(10)
C6 0.0140(11) 0.0119(11) 0.0127(10) -0.0006(9) -0.0013(11) -0.0046(12)
C7 0.0165(12) 0.0156(13) 0.0116(11) 0.0001(10) 0.0017(10) 0.0003(10)
C8 0.0211(14) 0.0146(13) 0.0159(12) -0.0018(10) -0.0026(10) -0.0031(11)
C9 0.0176(13) 0.0131(13) 0.0239(13) -0.0058(11) -0.0013(11) -0.0044(11)
C10 0.0173(13) 0.0215(14) 0.0193(13) -0.0036(11) 0.0035(11) -0.0053(11)
C11 0.0179(13) 0.0135(13) 0.0206(13) -0.0018(11) 0.0015(11) 0.0032(11)
C12 0.0139(13) 0.0241(15) 0.0237(14) -0.0010(12) -0.0040(11) -0.0008(11)
N1 0.0146(10) 0.0111(11) 0.0141(10) 0.0000(8) -0.0026(8) 0.0005(8)
N2 0.0144(9) 0.0145(11) 0.0137(10) 0.0011(9) -0.0009(8) 0.0004(8)
N3 0.0144(10) 0.0146(11) 0.0169(10) -0.0011(9) -0.0014(8) 0.0007(9)
O1 0.0148(8) 0.0136(8) 0.0152(8) -0.0016(8) -0.0001(8) 0.0051(6)
O2 0.0312(11) 0.0214(10) 0.0218(10) -0.0015(8) -0.0045(8) 0.0135(9)
F1 0.0330(10) 0.0253(10) 0.0453(11) 0.0138(8) -0.0071(8) 0.0053(8)
F2 0.0295(9) 0.0376(10) 0.0326(9) -0.0030(8) 0.0090(8) 0.0007(8)
F3 0.0350(10) 0.0234(9) 0.0404(10) 0.0130(8) -0.0066(8) 0.0062(8)
P2 0.0177(4) 0.0101(4) 0.0185(4) 0 -0.0014(4) 0
O1W 0.0205(10) 0.0350(13) 0.0236(10) 0.0020(10) -0.0006(9) -0.0012(9)

loop_
_atom_type_symbol
_atom_type_description
_atom_type_scat_dispersion_real
_atom_type_scat_dispersion_imag
_atom_type_scat_source
C C 0.0033 0.0016 'International Tables Vol C Tables 4.2.6.8 and 6.1.1.4'
H H 0 0 'International Tables Vol C Tables 4.2.6.8 and 6.1.1.4'
Eu Eu -0.1578 3.6682 'International Tables Vol C Tables 4.2.6.8 and 6.1.1.4'
F F 0.0171 0.0103 'International Tables Vol C Tables 4.2.6.8 and 6.1.1.4'
N N 0.0061 0.0033 'International Tables Vol C Tables 4.2.6.8 and 6.1.1.4'
O O 0.0106 0.006 'International Tables Vol C Tables 4.2.6.8 and 6.1.1.4'
P P 0.1023 0.0942 'International Tables Vol C Tables 4.2.6.8 and 6.1.1.4'

loop_
_geom_angle_atom_site_label_1
_geom_angle_atom_site_label_2
_geom_angle_atom_site_label_3
_geom_angle
_geom_angle_site_symmetry_1
_geom_angle_site_symmetry_3
_geom_angle_publ_flag
O1 Eu1 O1 85.82(8) 7_556 . ?
O1 Eu1 N1 66.10(7) 7_556 7_556 ?
O1 Eu1 N1 78.77(6) . 7_556 y
O1 Eu1 N1 78.77(6) 7_556 . ?
O1 Eu1 N1 66.10(7) . . y
N1 Eu1 N1 131.66(10) 7_556 . ?
O1 Eu1 N3 162.55(6) 7_556 . ?
O1 Eu1 N3 83.97(6) . . y
N1 Eu1 N3 125.20(7) 7_556 . ?
N1 Eu1 N3 84.15(7) . . y
O1 Eu1 N3 83.97(6) 7_556 7_556 ?
O1 Eu1 N3 162.55(6) . 7_556 y
N1 Eu1 N3 84.15(7) 7_556 7_556 ?
N1 Eu1 N3 125.20(7) . 7_556 y
N3 Eu1 N3 109.17(9) . 7_556 y
O1 Eu1 N2 104.43(6) 7_556 . ?
O1 Eu1 N2 126.13(6) . . y
N1 Eu1 N2 153.88(7) 7_556 . ?
N1 Eu1 N2 64.60(7) . . y
N3 Eu1 N2 70.89(7) . . y
N3 Eu1 N2 70.36(7) 7_556 . ?
O1 Eu1 N2 126.13(6) 7_556 7_556 ?
O1 Eu1 N2 104.43(6) . 7_556 y
N1 Eu1 N2 64.60(7) 7_556 7_556 ?
N1 Eu1 N2 153.88(7) . 7_556 y
N3 Eu1 N2 70.36(7) . 7_556 y
N3 Eu1 N2 70.89(7) 7_556 7_556 ?
N2 Eu1 N2 110.14(9) . 7_556 ?
O1 Eu1 C1 18.99(6) 7_556 7_556 ?
O1 Eu1 C1 79.35(6) . 7_556 ?
N1 Eu1 C1 47.49(7) 7_556 7_556 ?
N1 Eu1 C1 92.51(7) . 7_556 ?
N3 Eu1 C1 162.89(7) . 7_556 ?
N3 Eu1 C1 86.47(7) 7_556 7_556 ?
N2 Eu1 C1 122.65(7) . 7_556 ?
N2 Eu1 C1 110.13(7) 7_556 7_556 ?
O1 Eu1 C1 79.35(6) 7_556 . ?
O1 Eu1 C1 18.99(6) . . ?
N1 Eu1 C1 92.51(7) 7_556 . ?
N1 Eu1 C1 47.49(7) . . ?
N3 Eu1 C1 86.47(7) . . ?
N3 Eu1 C1 162.89(7) 7_556 . ?
N2 Eu1 C1 110.13(7) . . ?
N2 Eu1 C1 122.65(7) 7_556 . ?
C1 Eu1 C1 79.01(9) 7_556 . ?
O2 C1 O1 125.7(2) . . ?
O2 C1 C2 119.7(2) . . ?
O1 C1 C2 114.6(2) . . ?
O2 C1 Eu1 158.72(19) . . ?
O1 C1 Eu1 35.89(11) . . ?
C2 C1 Eu1 79.64(14) . . ?
N1 C2 C3 122.0(2) . . ?
N1 C2 C1 114.8(2) . . ?
C3 C2 C1 123.2(2) . . ?
C2 C3 C4 118.6(3) . . ?
C2 C3 H3 120.7 . . ?
C4 C3 H3 120.7 . . ?
C3 C4 C5 119.4(2) . . ?
C3 C4 H4 120.3 . . ?
C5 C4 H4 120.3 . . ?
C6 C5 C4 118.5(2) . . ?
C6 C5 H5 120.7 . . ?
C4 C5 H5 120.7 . . ?
N1 C6 C5 121.8(2) . . ?
N1 C6 C7 115.0(2) . . ?
C5 C6 C7 123.2(2) . . ?
N2 C7 C6 110.5(2) . . ?
N2 C7 H7A 109.6 . . ?
C6 C7 H7A 109.6 . . ?
N2 C7 H7B 109.6 . . ?
C6 C7 H7B 109.6 . . ?
H7A C7 H7B 108.1 . . ?
N2 C8 C9 111.9(2) . . ?
N2 C8 H8A 109.2 . . ?
C9 C8 H8A 109.2 . . ?
N2 C8 H8B 109.2 . . ?
C9 C8 H8B 109.2 . . ?
H8A C8 H8B 107.9 . . ?
N3 C9 C8 112.1(2) . . ?
N3 C9 H9A 109.2 . . ?
C8 C9 H9A 109.2 . . ?
N3 C9 H9B 109.2 . . ?
C8 C9 H9B 109.2 . . ?
H9A C9 H9B 107.9 . . ?
N3 C10 C11 113.4(2) . 7_556 ?
N3 C10 H10A 108.9 . . ?
C11 C10 H10A 108.9 7_556 . ?
N3 C10 H10B 108.9 . . ?
C11 C10 H10B 108.9 7_556 . ?
H10A C10 H10B 107.7 . . ?
N2 C11 C10 112.8(2) . 7_556 ?
N2 C11 H11A 109 . . ?
C10 C11 H11A 109 7_556 . ?
N2 C11 H11B 109 . . ?
C10 C11 H11B 109 7_556 . ?
H11A C11 H11B 107.8 . . ?
N3 C12 H12A 109.5 . . ?
N3 C12 H12B 109.5 . . ?
H12A C12 H12B 109.5 . . ?
N3 C12 H12C 109.5 . . ?
H12A C12 H12C 109.5 . . ?
H12B C12 H12C 109.5 . . ?
C6 N1 C2 119.7(2) . . ?
C6 N1 Eu1 122.21(16) . . ?
C2 N1 Eu1 118.11(16) . . ?
C7 N2 C11 109.8(2) . . ?
C7 N2 C8 109.02(19) . . ?
C11 N2 C8 109.0(2) . . ?
C7 N2 Eu1 108.05(15) . . ?
C11 N2 Eu1 111.38(15) . . ?
C8 N2 Eu1 109.50(15) . . ?
C12 N3 C9 108.8(2) . . ?
C12 N3 C10 106.3(2) . . ?
C9 N3 C10 111.1(2) . . ?
C12 N3 Eu1 116.20(16) . . ?
C9 N3 Eu1 106.51(15) . . ?
C10 N3 Eu1 108.05(15) . . ?
C1 O1 Eu1 125.12(16) . . ?
F2 P2 F2 179.45(15) 7_656 . ?
F2 P2 F3 89.92(10) 7_656 7_656 ?
F2 P2 F3 89.69(10) . 7_656 ?
F2 P2 F3 89.69(10) 7_656 . ?
F2 P2 F3 89.92(10) . . ?
F3 P2 F3 90.32(14) 7_656 . ?
F2 P2 F1 89.98(10) 7_656 7_656 ?
F2 P2 F1 90.41(10) . 7_656 ?
F3 P2 F1 179.85(11) 7_656 7_656 ?
F3 P2 F1 89.56(10) . 7_656 ?
F2 P2 F1 90.41(10) 7_656 . ?
F2 P2 F1 89.98(10) . . ?
F3 P2 F1 89.56(10) 7_656 . ?
F3 P2 F1 179.85(11) . . ?
F1 P2 F1 90.55(14) 7_656 . ?
H12W O1W H11W 97(4) . . ?

loop_
_geom_bond_atom_site_label_1
_geom_bond_atom_site_label_2
_geom_bond_distance
_geom_bond_site_symmetry_2
_geom_bond_publ_flag
Eu1 O1 2.3246(16) 7_556 ?
Eu1 O1 2.3246(16) . y
Eu1 N1 2.471(2) 7_556 ?
Eu1 N1 2.471(2) . y
Eu1 N3 2.593(2) . y
Eu1 N3 2.593(2) 7_556 ?
Eu1 N2 2.595(2) . y
Eu1 N2 2.595(2) 7_556 ?
Eu1 C1 3.244(3) 7_556 ?
Eu1 C1 3.244(3) . ?
C1 O2 1.218(3) . ?
C1 O1 1.291(3) . ?
C1 C2 1.512(4) . ?
C2 N1 1.344(3) . ?
C2 C3 1.376(4) . ?
C3 C4 1.384(4) . ?
C3 H3 0.95 . ?
C4 C5 1.393(4) . ?
C4 H4 0.95 . ?
C5 C6 1.383(3) . ?
C5 H5 0.95 . ?
C6 N1 1.332(3) . ?
C6 C7 1.511(4) . ?
C7 N2 1.486(3) . ?
C7 H7A 0.99 . ?
C7 H7B 0.99 . ?
C8 N2 1.501(3) . ?
C8 C9 1.510(4) . ?
C8 H8A 0.99 . ?
C8 H8B 0.99 . ?
C9 N3 1.492(3) . ?
C9 H9A 0.99 . ?
C9 H9B 0.99 . ?
C10 N3 1.497(3) . ?
C10 C11 1.507(4) 7_556 ?
C10 H10A 0.99 . ?
C10 H10B 0.99 . ?
C11 N2 1.491(3) . ?
C11 C10 1.507(4) 7_556 ?
C11 H11A 0.99 . ?
C11 H11B 0.99 . ?
C12 N3 1.480(3) . ?
C12 H12A 0.98 . ?
C12 H12B 0.98 . ?
C12 H12C 0.98 . ?
F1 P2 1.5951(18) . ?
F2 P2 1.5915(16) . ?
F3 P2 1.5944(17) . ?
P2 F2 1.5915(16) 7_656 ?
P2 F3 1.5944(17) 7_656 ?
P2 F1 1.5951(18) 7_656 ?
O1W H12W 0.77(4) . ?
O1W H11W 0.89(5) . ?

loop_
_geom_hbond_atom_site_label_D
_geom_hbond_atom_site_label_H
_geom_hbond_atom_site_label_A
_geom_hbond_distance_DH
_geom_hbond_distance_HA
_geom_hbond_distance_DA
_geom_hbond_angle_DHA
_geom_hbond_site_symmetry_A
O1W H11W O1 0.89(5) 1.97(5) 2.815(3) 160(4) .
O1W H12W F1 0.77(4) 2.49(4) 3.120(3) 140(4) .
O1W H12W F3 0.77(4) 2.36(4) 3.108(3) 165(4) 7_656

loop_
_geom_torsion_atom_site_label_1
_geom_torsion_atom_site_label_2
_geom_torsion_atom_site_label_3
_geom_torsion_atom_site_label_4
_geom_torsion
_geom_torsion_site_symmetry_1
O1 Eu1 C1 O2 72.4(5) 7_556
O1 Eu1 C1 O2 -36.2(5) .
N1 Eu1 C1 O2 7.3(5) 7_556
N1 Eu1 C1 O2 156.9(6) .
N3 Eu1 C1 O2 -117.8(5) .
N3 Eu1 C1 O2 85.5(6) 7_556
N2 Eu1 C1 O2 174.0(5) .
N2 Eu1 C1 O2 -53.9(5) 7_556
C1 Eu1 C1 O2 53.1(5) 7_556
O1 Eu1 C1 O1 108.54(19) 7_556
N1 Eu1 C1 O1 43.43(19) 7_556
N1 Eu1 C1 O1 -167.0(2) .
N3 Eu1 C1 O1 -81.69(19) .
N3 Eu1 C1 O1 121.7(3) 7_556
N2 Eu1 C1 O1 -149.85(18) .
N2 Eu1 C1 O1 -17.8(2) 7_556
C1 Eu1 C1 O1 89.21(19) 7_556
O1 Eu1 C1 C2 -84.32(14) 7_556
O1 Eu1 C1 C2 167.1(3) .
N1 Eu1 C1 C2 -149.43(14) 7_556
N1 Eu1 C1 C2 0.15(12) .
N3 Eu1 C1 C2 85.45(14) .
N3 Eu1 C1 C2 -71.2(3) 7_556
N2 Eu1 C1 C2 17.28(15) .
N2 Eu1 C1 C2 149.38(13) 7_556
C1 Eu1 C1 C2 -103.66(15) 7_556
O2 C1 C2 N1 -170.7(2) .
O1 C1 C2 N1 8.0(3) .
Eu1 C1 C2 N1 -0.22(19) .
O2 C1 C2 C3 9.0(4) .
O1 C1 C2 C3 -172.2(2) .
Eu1 C1 C2 C3 179.5(2) .
N1 C2 C3 C4 0.6(4) .
C1 C2 C3 C4 -179.1(2) .
C2 C3 C4 C5 0.8(4) .
C3 C4 C5 C6 -1.5(4) .
C4 C5 C6 N1 1.0(4) .
C4 C5 C6 C7 179.5(2) .
N1 C6 C7 N2 -34.0(3) .
C5 C6 C7 N2 147.3(2) .
N2 C8 C9 N3 -63.6(3) .
C5 C6 N1 C2 0.4(4) .
C7 C6 N1 C2 -178.2(2) .
C5 C6 N1 Eu1 178.54(18) .
C7 C6 N1 Eu1 -0.1(3) .
C3 C2 N1 C6 -1.2(4) .
C1 C2 N1 C6 178.5(2) .
C3 C2 N1 Eu1 -179.44(19) .
C1 C2 N1 Eu1 0.3(3) .
O1 Eu1 N1 C6 -92.54(19) 7_556
O1 Eu1 N1 C6 177.1(2) .
N1 Eu1 N1 C6 -135.7(2) 7_556
N3 Eu1 N1 C6 91.11(19) .
N3 Eu1 N1 C6 -18.3(2) 7_556
N2 Eu1 N1 C6 19.51(18) .
N2 Eu1 N1 C6 103.6(2) 7_556
C1 Eu1 N1 C6 -105.73(19) 7_556
C1 Eu1 N1 C6 -178.3(2) .
O1 Eu1 N1 C2 85.60(18) 7_556
O1 Eu1 N1 C2 -4.78(16) .
N1 Eu1 N1 C2 42.44(16) 7_556
N3 Eu1 N1 C2 -90.75(18) .
N3 Eu1 N1 C2 159.87(16) 7_556
N2 Eu1 N1 C2 -162.3(2) .
N2 Eu1 N1 C2 -78.2(2) 7_556
C1 Eu1 N1 C2 72.41(18) 7_556
C1 Eu1 N1 C2 -0.18(16) .
C6 C7 N2 C11 170.0(2) .
C6 C7 N2 C8 -70.6(2) .
C6 C7 N2 Eu1 48.3(2) .
C10 C11 N2 C7 -85.0(3) 7_556
C10 C11 N2 C8 155.6(2) 7_556
C10 C11 N2 Eu1 34.7(2) 7_556
C9 C8 N2 C7 156.2(2) .
C9 C8 N2 C11 -83.9(3) .
C9 C8 N2 Eu1 38.2(2) .
O1 Eu1 N2 C7 35.41(16) 7_556
O1 Eu1 N2 C7 -60.01(17) .
N1 Eu1 N2 C7 100.2(2) 7_556
N1 Eu1 N2 C7 -34.42(14) .
N3 Eu1 N2 C7 -127.02(16) .
N3 Eu1 N2 C7 113.46(16) 7_556
N2 Eu1 N2 C7 173.38(17) 7_556
C1 Eu1 N2 C7 41.30(17) 7_556
C1 Eu1 N2 C7 -48.34(16) .
O1 Eu1 N2 C11 -85.30(16) 7_556
O1 Eu1 N2 C11 179.27(14) .
N1 Eu1 N2 C11 -20.5(3) 7_556
N1 Eu1 N2 C11 -155.14(18) .
N3 Eu1 N2 C11 112.27(17) .
N3 Eu1 N2 C11 -7.25(15) 7_556
N2 Eu1 N2 C11 52.67(14) 7_556
C1 Eu1 N2 C11 -79.42(17) 7_556
C1 Eu1 N2 C11 -169.05(15) .
O1 Eu1 N2 C8 154.03(15) 7_556
O1 Eu1 N2 C8 58.61(17) .
N1 Eu1 N2 C8 -141.15(17) 7_556
N1 Eu1 N2 C8 84.20(16) .
N3 Eu1 N2 C8 -8.40(15) .
N3 Eu1 N2 C8 -127.92(16) 7_556
N2 Eu1 N2 C8 -68.00(14) 7_556
C1 Eu1 N2 C8 159.92(14) 7_556
C1 Eu1 N2 C8 70.28(16) .
C8 C9 N3 C12 -74.8(3) .
C8 C9 N3 C10 168.6(2) .
C8 C9 N3 Eu1 51.1(2) .
C11 C10 N3 C12 172.8(2) 7_556
C11 C10 N3 C9 -69.1(3) 7_556
C11 C10 N3 Eu1 47.4(2) 7_556
O1 Eu1 N3 C12 22.9(3) 7_556
O1 Eu1 N3 C12 -31.60(18) .
N1 Eu1 N3 C12 -103.29(18) 7_556
N1 Eu1 N3 C12 34.90(18) .
N3 Eu1 N3 C12 160.2(2) 7_556
N2 Eu1 N3 C12 100.01(18) .
N2 Eu1 N3 C12 -139.28(19) 7_556
C1 Eu1 N3 C12 -44.6(3) 7_556
C1 Eu1 N3 C12 -12.71(18) .
O1 Eu1 N3 C9 -98.4(2) 7_556
O1 Eu1 N3 C9 -152.94(16) .
N1 Eu1 N3 C9 135.37(15) 7_556
N1 Eu1 N3 C9 -86.43(16) .
N3 Eu1 N3 C9 38.86(14) 7_556
N2 Eu1 N3 C9 -21.32(15) .
N2 Eu1 N3 C9 99.38(16) 7_556
C1 Eu1 N3 C9 -165.9(2) 7_556
C1 Eu1 N3 C9 -134.04(16) .
O1 Eu1 N3 C10 142.1(2) 7_556
O1 Eu1 N3 C10 87.65(16) .
N1 Eu1 N3 C10 15.95(18) 7_556
N1 Eu1 N3 C10 154.15(16) .
N3 Eu1 N3 C10 -80.55(15) 7_556
N2 Eu1 N3 C10 -140.74(17) .
N2 Eu1 N3 C10 -20.04(15) 7_556
C1 Eu1 N3 C10 74.7(3) 7_556
C1 Eu1 N3 C10 106.54(16) .
O2 C1 O1 Eu1 164.7(2) .
C2 C1 O1 Eu1 -13.9(3) .
O1 Eu1 O1 C1 -69.11(18) 7_556
N1 Eu1 O1 C1 -135.56(19) 7_556
N1 Eu1 O1 C1 10.46(18) .
N3 Eu1 O1 C1 96.72(19) .
N3 Eu1 O1 C1 -123.4(2) 7_556
N2 Eu1 O1 C1 35.7(2) .
N2 Eu1 O1 C1 164.62(18) 7_556
C1 Eu1 O1 C1 -87.1(2) 7_556
